data_4020424
loop_
_publ_author_name
'Shengming Ma'
'Zhenhua Gu'
'Zhanqian Yu'

_journal_name_full 'Journal of Organic Chemistry'
_journal_page_first 6291
_journal_page_last 6294
_journal_paper_doi 10.1021/jo0507441
_journal_volume 70
_journal_year 2005
_chemical_formula_sum 'C12 H15 N O3'
_chemical_formula_weight 221.25
_space_group_IT_number 62
_symmetry_cell_setting orthorhombic
_symmetry_space_group_name_Hall '-P 2ac 2n'
_symmetry_space_group_name_H-M 'P n m a'
_cell_angle_alpha 90.00
_cell_angle_beta 90.00
_cell_angle_gamma 90.00
_cell_formula_units_Z 4
_cell_length_a 16.8651(17)
_cell_length_b 8.9696(10)
_cell_length_c 7.6142(8)
_cell_measurement_temperature 293(2)
_cell_volume 1151.8(2)
_diffrn_ambient_temperature 293(2)
_exptl_crystal_density_diffrn 1.276
_cod_depositor_comments
;
The following automatic conversions were performed:
'_symmetry_cell_setting' value 'Orthorhombic' changed to 'orthorhombic'
according to '/home/saulius/struct/CIF-dictionaries/cif_core.dic'
dictionary named 'cif_core.dic' version 2.4.1 from 2010-06-29.

Automatic conversion script
Id: cif_fix_enum 1527 2010-12-29 10:47:43Z saulius 
;
_cod_database_code 4020424

loop_
_symmetry_equiv_pos_as_xyz
'x, y, z'
'-x+1/2, -y, z+1/2'
'-x, y+1/2, -z'
'x+1/2, -y+1/2, -z+1/2'
'-x, -y, -z'
'x-1/2, y, -z-1/2'
'x, -y-1/2, z'
'-x-1/2, y-1/2, z-1/2'

loop_
_atom_site_label
_atom_site_type_symbol
_atom_site_fract_x
_atom_site_fract_y
_atom_site_fract_z
_atom_site_U_iso_or_equiv
_atom_site_adp_type
_atom_site_occupancy
_atom_site_symmetry_multiplicity
_atom_site_calc_flag
_atom_site_refinement_flags
_atom_site_disorder_assembly
_atom_site_disorder_group
N1 N 0.31098(12) 0.2500 0.5831(3) 0.0549(6) Uani 1 2 d SD . .
O1 O 0.05788(12) 0.2500 -0.3543(2) 0.0612(6) Uani 1 2 d S . .
O2 O 0.02568(9) 0.2500 -0.0670(2) 0.0383(4) Uani 1 2 d S . .
O3 O 0.34561(9) 0.2500 0.2917(2) 0.0450(5) Uani 1 2 d S . .
C1 C 0.07829(13) 0.2500 -0.2010(3) 0.0396(5) Uani 1 2 d S . .
C2 C 0.15830(14) 0.2500 -0.1271(3) 0.0386(5) Uani 1 2 d S . .
C3 C 0.15353(12) 0.2500 0.0477(3) 0.0310(5) Uani 1 2 d S . .
C4 C 0.06659(11) 0.2500 0.1020(3) 0.0311(5) Uani 1 2 d S . .
C5 C 0.21822(11) 0.2500 0.1752(3) 0.0303(4) Uani 1 2 d S . .
C6 C 0.21309(13) 0.2500 0.3494(3) 0.0366(5) Uani 1 2 d S . .
C7 C 0.29292(13) 0.2500 0.4254(3) 0.0392(5) Uani 1 2 d S . .
C8 C 0.30487(12) 0.2500 0.1222(3) 0.0341(5) Uani 1 2 d S . .
C9 C 0.04195(10) 0.1091(2) 0.1979(2) 0.0418(4) Uani 1 1 d D . .
C10 C 0.33054(13) 0.1094(3) 0.0271(3) 0.0540(5) Uani 1 1 d . . .
H1 H 0.2032(16) 0.2500 -0.200(3) 0.042(7) Uiso 1 2 d S . .
H2 H 0.1667(18) 0.2500 0.424(4) 0.051 Uiso 1 2 d S . .
H3 H 0.0626(12) 0.026(3) 0.131(3) 0.064(6) Uiso 1 1 d . . .
H4 H 0.0626(11) 0.110(2) 0.319(2) 0.051(5) Uiso 1 1 d D . .
H5 H -0.0150(13) 0.104(2) 0.205(2) 0.052(5) Uiso 1 1 d . . .
H6 H 0.3082(11) 0.103(2) -0.087(3) 0.051(6) Uiso 1 1 d . . .
H7 H 0.3885(16) 0.105(3) 0.018(3) 0.076(7) Uiso 1 1 d . . .
H8 H 0.3165(13) 0.032(3) 0.104(3) 0.076(8) Uiso 1 1 d . . .
H9 H 0.3630(12) 0.2500 0.587(7) 0.139(19) Uiso 1 2 d SD . .

loop_
_atom_site_aniso_label
_atom_site_aniso_U_11
_atom_site_aniso_U_22
_atom_site_aniso_U_33
_atom_site_aniso_U_23
_atom_site_aniso_U_13
_atom_site_aniso_U_12
N1 0.0359(11) 0.0999(19) 0.0290(10) 0.000 -0.0069(8) 0.000
O1 0.0540(11) 0.0939(16) 0.0358(10) 0.000 -0.0125(8) 0.000
O2 0.0313(8) 0.0493(9) 0.0343(8) 0.000 -0.0074(6) 0.000
O3 0.0276(8) 0.0734(12) 0.0342(9) 0.000 -0.0036(6) 0.000
C1 0.0394(12) 0.0475(13) 0.0320(12) 0.000 -0.0053(9) 0.000
C2 0.0337(11) 0.0512(13) 0.0310(11) 0.000 0.0004(9) 0.000
C3 0.0285(10) 0.0332(10) 0.0311(11) 0.000 -0.0007(8) 0.000
C4 0.0277(10) 0.0372(11) 0.0284(10) 0.000 -0.0036(8) 0.000
C5 0.0282(9) 0.0317(10) 0.0310(10) 0.000 -0.0009(8) 0.000
C6 0.0313(11) 0.0475(12) 0.0310(11) 0.000 -0.0004(8) 0.000
C7 0.0330(11) 0.0498(13) 0.0348(12) 0.000 -0.0011(9) 0.000
C8 0.0293(10) 0.0438(12) 0.0291(11) 0.000 -0.0018(8) 0.000
C9 0.0363(9) 0.0439(10) 0.0451(10) 0.0061(7) -0.0020(7) -0.0065(7)
C10 0.0505(11) 0.0647(13) 0.0467(12) -0.0109(9) -0.0008(9) 0.0210(9)

loop_
_geom_bond_atom_site_label_1
_geom_bond_atom_site_label_2
_geom_bond_distance
_geom_bond_site_symmetry_2
_geom_bond_publ_flag
N1 C7 1.238(3) . ?
N1 H9 0.88(2) . ?
O1 C1 1.217(3) . ?
O2 C1 1.352(3) . ?
O2 C4 1.460(2) . ?
O3 C7 1.351(3) . ?
O3 C8 1.462(2) . ?
C1 C2 1.462(3) . ?
C2 C3 1.333(3) . ?
C2 H1 0.94(3) . ?
C3 C5 1.460(3) . ?
C3 C4 1.523(3) . ?
C4 C9 1.517(2) 7_565 ?
C4 C9 1.517(2) . ?
C5 C6 1.330(3) . ?
C5 C8 1.516(3) . ?
C6 C7 1.465(3) . ?
C6 H2 0.97(3) . ?
C8 C10 1.517(2) 7_565 ?
C8 C10 1.517(2) . ?
C9 H3 0.97(2) . ?
C9 H4 0.987(15) . ?
C9 H5 0.96(2) . ?
C10 H6 0.95(2) . ?
C10 H7 0.98(3) . ?
C10 H8 0.94(3) . ?
